data_4077024
loop_
_publ_author_name
'Kozlowski, Marisa C.'
'Li, Xiaolin'
'Carroll, Patrick J.'
'Xu, Zhenrong'

_publ_section_title
;
 Copper(II) Complexes of Novel 1,5-Diaza-cis-decalin Diamine
 Ligands:&#x00A0; An Investigation of Structure and Reactivity
;
_journal_issue 21
_journal_name_full Organometallics
_journal_page_first 4513
_journal_paper_doi 10.1021/om020425p
_journal_volume 21
_journal_year 2002
_chemical_formula_sum 'C10 H20 Cl2 N2 Pd'
_chemical_formula_weight 345.58
_space_group_IT_number 14
_symmetry_cell_setting monoclinic
_symmetry_Int_Tables_number 14
_symmetry_space_group_name_Hall '-P 2yn'
_symmetry_space_group_name_H-M 'P 1 21/n 1'
_atom_sites_solution_hydrogens geom
_atom_sites_solution_primary direct
_atom_sites_solution_secondary difmap
_audit_creation_method SHELXL
_cell_angle_alpha 90.00
_cell_angle_beta 91.2900(10)
_cell_angle_gamma 90.00
_cell_formula_units_Z 8
_cell_length_a 8.1492(1)
_cell_length_b 12.7481(2)
_cell_length_c 24.4944(4)
_cell_measurement_temperature 120(2)
_cell_volume 2544.00(7)
_computing_structure_refinement 'SHELXL-93 (Sheldrick, 1993)'
_computing_structure_solution 'SIR92 (Altomare, 1993)'
_diffrn_ambient_temperature 120(2)
_diffrn_measurement_device 'image plate area detector'
_diffrn_measurement_device_type 'Rigaku R-AXIS IIc'
_diffrn_measurement_method 'phi oscillations'
_diffrn_radiation_monochromator graphite
_diffrn_radiation_source 'rotating anode'
_diffrn_radiation_type MoK\a
_diffrn_radiation_wavelength 0.71069
_diffrn_reflns_av_R_equivalents 0.0343
_diffrn_reflns_av_sigmaI/netI 0.0214
_diffrn_reflns_limit_h_max 10
_diffrn_reflns_limit_h_min -10
_diffrn_reflns_limit_k_max 15
_diffrn_reflns_limit_k_min -16
_diffrn_reflns_limit_l_max 31
_diffrn_reflns_limit_l_min -31
_diffrn_reflns_number 25439
_diffrn_reflns_theta_max 27.63
_diffrn_reflns_theta_min 2.62
_exptl_absorpt_coefficient_mu 1.850
_exptl_absorpt_correction_type none
_exptl_crystal_density_diffrn 1.805
_exptl_crystal_F_000 1392
_exptl_crystal_size_max 0.32
_exptl_crystal_size_mid 0.28
_exptl_crystal_size_min 0.16
_refine_diff_density_max 0.941
_refine_diff_density_min -1.066
_refine_diff_density_rms 0.144
_refine_ls_extinction_coef 0.0071(4)
_refine_ls_extinction_expression Fc^*^=kFc[1+0.001xFc^2^\l^3^/sin(2\q)]^-1/4^
_refine_ls_extinction_method SHELXL
_refine_ls_goodness_of_fit_all 1.110
_refine_ls_goodness_of_fit_obs 1.113
_refine_ls_matrix_type full
_refine_ls_number_parameters 272
_refine_ls_number_reflns 5752
_refine_ls_number_restraints 0
_refine_ls_restrained_S_all 1.110
_refine_ls_restrained_S_obs 1.113
_refine_ls_R_factor_all 0.0423
_refine_ls_R_factor_obs 0.0406
_refine_ls_shift/esd_max 0.003
_refine_ls_shift/esd_mean 0.000
_refine_ls_structure_factor_coef Fsqd
_refine_ls_weighting_details 'w=1/[\s^2^(Fo^2^)+(0.0722P)^2^+2.9601P] where P=(Fo^2^+2Fc^2^)/3'
_refine_ls_weighting_scheme calc
_refine_ls_wR_factor_all 0.1104
_refine_ls_wR_factor_obs 0.1088
_reflns_number_observed 5566
_reflns_number_total 5752
_reflns_observed_criterion >2sigma(I)
_cod_data_source_file om020425p.cif
_cod_data_source_block (2)PdCl2-UP826
_cod_depositor_comments
;
The following automatic conversions were performed:

'_refine_ls_weighting_scheme' value 'calc
w=1/[\s^2^(Fo^2^)+(0.0722P)^2^+2.9601P] where P=(Fo^2^+2Fc^2^)/3' was
changed to 'calc'. New tag '_refine_ls_weighting_details' was
created. The value of the new tag was set to
'w=1/[\s^2^(Fo^2^)+(0.0722P)^2^+2.9601P] where P=(Fo^2^+2Fc^2^)/3'.

Automatic conversion script
Id: cif_fix_values 3143 2015-03-26 13:38:13Z robertas 
;
_cod_original_sg_symbol_H-M 'P 21/n     '
_cod_database_code 4077024

loop_
_symmetry_equiv_pos_as_xyz
'x, y, z'
'-x+1/2, y+1/2, -z+1/2'
'-x, -y, -z'
'x-1/2, -y-1/2, z-1/2'

loop_
_atom_site_aniso_label
_atom_site_aniso_U_11
_atom_site_aniso_U_22
_atom_site_aniso_U_33
_atom_site_aniso_U_23
_atom_site_aniso_U_13
_atom_site_aniso_U_12
Pd 0.0217(2) 0.01954(15) 0.01663(14) -0.00105(7) 0.00041(9) 0.00012(8)
Cl1 0.0297(4) 0.0328(4) 0.0227(4) -0.0055(3) -0.0039(3) -0.0023(3)
Cl2 0.0319(4) 0.0285(4) 0.0235(4) -0.0046(3) 0.0061(3) 0.0015(3)
N1 0.0203(12) 0.0230(13) 0.0195(12) -0.0019(10) 0.0004(9) 0.0016(9)
N10 0.0193(12) 0.0204(12) 0.0210(12) -0.0020(9) 0.0007(9) -0.0012(9)
C2 0.023(2) 0.024(2) 0.027(2) 0.0001(12) -0.0025(12) 0.0038(12)
C3 0.028(2) 0.0229(15) 0.0258(15) 0.0028(12) -0.0010(12) 0.0045(12)
C4 0.025(2) 0.0207(14) 0.0266(15) -0.0022(11) 0.0018(12) -0.0003(11)
C5 0.024(2) 0.0230(15) 0.0189(14) -0.0040(10) 0.0008(12) 0.0002(11)
C6 0.0223(14) 0.0251(15) 0.0177(13) -0.0032(11) 0.0019(11) 0.0009(11)
C7 0.026(2) 0.030(2) 0.0184(14) 0.0023(11) -0.0001(12) -0.0016(12)
C8 0.030(2) 0.0227(15) 0.0230(14) 0.0026(12) -0.0028(12) 0.0005(12)
C9 0.0225(15) 0.0253(15) 0.0249(15) 0.0002(12) -0.0009(12) 0.0029(12)
C11 0.0203(15) 0.031(2) 0.0236(15) 0.0004(12) 0.0032(12) -0.0038(12)
C12 0.0192(14) 0.028(2) 0.030(2) -0.0022(13) 0.0035(12) -0.0040(12)
Pd' 0.0286(2) 0.01945(15) 0.01723(15) 0.00175(8) 0.00070(10) 0.00119(8)
Cl1' 0.0402(5) 0.0380(5) 0.0218(4) 0.0087(3) 0.0031(3) -0.0039(4)
Cl2' 0.0422(5) 0.0306(4) 0.0279(4) -0.0033(3) -0.0051(3) 0.0139(3)
N1' 0.0270(14) 0.0330(15) 0.0236(13) 0.0053(11) -0.0018(11) 0.0033(11)
N10' 0.034(2) 0.0289(14) 0.0218(13) 0.0019(11) 0.0083(11) 0.0009(12)
C2' 0.036(2) 0.046(2) 0.033(2) 0.006(2) -0.008(2) -0.009(2)
C3' 0.061(3) 0.033(2) 0.035(2) 0.002(2) -0.012(2) -0.016(2)
C4' 0.059(3) 0.027(2) 0.024(2) -0.0019(12) -0.006(2) -0.005(2)
C5' 0.046(2) 0.026(2) 0.0196(14) 0.0027(12) 0.0010(13) -0.0014(14)
C6' 0.036(2) 0.025(2) 0.0208(15) 0.0038(11) -0.0024(13) -0.0004(13)
C7' 0.042(2) 0.022(2) 0.0219(15) 0.0010(12) -0.0009(13) 0.0007(13)
C8' 0.036(2) 0.028(2) 0.032(2) 0.0013(13) -0.0010(14) -0.0068(14)
C9' 0.033(2) 0.034(2) 0.037(2) 0.0036(15) 0.0104(15) -0.0058(15)
C11' 0.035(2) 0.039(2) 0.035(2) 0.0065(15) 0.006(2) 0.012(2)
C12' 0.063(3) 0.040(2) 0.029(2) -0.001(2) 0.018(2) 0.013(2)

loop_
_atom_site_label
_atom_site_type_symbol
_atom_site_fract_x
_atom_site_fract_y
_atom_site_fract_z
_atom_site_U_iso_or_equiv
_atom_site_thermal_displace_type
_atom_site_occupancy
_atom_site_calc_flag
Pd Pd 0.30022(3) 0.35130(2) 0.563967(9) 0.01928(10) Uani 1 d
Cl1 Cl 0.07943(10) 0.28664(7) 0.51387(3) 0.0285(2) Uani 1 d
Cl2 Cl 0.48422(10) 0.27736(7) 0.50472(3) 0.0279(2) Uani 1 d
N1 N 0.1473(3) 0.4157(2) 0.62192(10) 0.0209(5) Uani 1 d
N10 N 0.4857(3) 0.4213(2) 0.61118(10) 0.0203(5) Uani 1 d
C2 C 0.0788(4) 0.5153(3) 0.59773(14) 0.0247(6) Uani 1 d
C3 C 0.2147(4) 0.5859(3) 0.57687(13) 0.0257(6) Uani 1 d
C4 C 0.3506(4) 0.6016(2) 0.62030(13) 0.0242(6) Uani 1 d
C5 C 0.4041(4) 0.4996(2) 0.64817(13) 0.0218(6) Uani 1 d
C6 C 0.2560(4) 0.4430(2) 0.67083(12) 0.0217(6) Uani 1 d
C7 C 0.3118(4) 0.3499(3) 0.70588(13) 0.0249(6) Uani 1 d
C8 C 0.4287(4) 0.2763(3) 0.67650(13) 0.0253(6) Uani 1 d
C9 C 0.5597(4) 0.3371(3) 0.64681(13) 0.0243(6) Uani 1 d
C11 C 0.0095(4) 0.3482(3) 0.63856(13) 0.0250(6) Uani 1 d
C12 C 0.6177(4) 0.4723(3) 0.58025(14) 0.0256(6) Uani 1 d
Pd' Pd 0.32927(3) 0.49279(2) 0.188248(9) 0.02177(10) Uani 1 d
Cl1' Cl 0.18801(11) 0.44429(7) 0.26470(3) 0.0333(2) Uani 1 d
Cl2' Cl 0.55862(12) 0.40008(7) 0.21733(3) 0.0336(2) Uani 1 d
N1' N 0.1356(4) 0.5862(2) 0.15892(11) 0.0279(6) Uani 1 d
N10' N 0.4394(4) 0.5389(2) 0.11636(11) 0.0282(6) Uani 1 d
C2' C 0.0100(5) 0.5130(3) 0.1347(2) 0.0385(9) Uani 1 d
C3' C 0.0868(6) 0.4384(3) 0.0954(2) 0.0433(10) Uani 1 d
C4' C 0.1906(6) 0.4955(3) 0.0531(2) 0.0368(9) Uani 1 d
C5' C 0.3023(5) 0.5787(3) 0.07888(13) 0.0305(7) Uani 1 d
C6' C 0.2026(5) 0.6533(3) 0.11367(13) 0.0273(7) Uani 1 d
C7' C 0.3062(5) 0.7455(3) 0.13255(13) 0.0285(7) Uani 1 d
C8' C 0.4660(5) 0.7118(3) 0.16198(15) 0.0322(7) Uani 1 d
C9' C 0.5542(5) 0.6264(3) 0.1308(2) 0.0344(8) Uani 1 d
C11' C 0.0570(5) 0.6523(3) 0.1998(2) 0.0365(8) Uani 1 d
C12' C 0.5334(6) 0.4552(3) 0.0883(2) 0.0436(10) Uani 1 d
H2A H 0.0034 0.4982 0.5678 0.038 Uiso 1 d
H2B H 0.0178 0.5525 0.6253 0.038 Uiso 1 d
H3B H 0.1687 0.6535 0.5667 0.038 Uiso 1 d
H3A H 0.2611 0.5548 0.5445 0.038 Uiso 1 d
H4B H 0.4450 0.6332 0.6034 0.038 Uiso 1 d
H4A H 0.3121 0.6499 0.6478 0.038 Uiso 1 d
H5 H 0.4801 0.5165 0.6785 0.038 Uiso 1 d
H6 H 0.1963 0.4920 0.6940 0.038 Uiso 1 d
H7B H 0.2160 0.3106 0.7167 0.038 Uiso 1 d
H7A H 0.3661 0.3761 0.7388 0.038 Uiso 1 d
H8B H 0.4808 0.2296 0.7029 0.038 Uiso 1 d
H8A H 0.3667 0.2338 0.6504 0.038 Uiso 1 d
H9B H 0.6345 0.3689 0.6733 0.038 Uiso 1 d
H9A H 0.6220 0.2894 0.6245 0.038 Uiso 1 d
H11A H 0.0519 0.2834 0.6530 0.038 Uiso 1 d
H11B H -0.0522 0.3834 0.6660 0.038 Uiso 1 d
H11C H -0.0606 0.3339 0.6074 0.038 Uiso 1 d
H12C H 0.6749 0.4205 0.5596 0.038 Uiso 1 d
H12A H 0.5706 0.5237 0.5559 0.038 Uiso 1 d
H12B H 0.6932 0.5061 0.6053 0.038 Uiso 1 d
H2A' H -0.0748 0.5532 0.1158 0.038 Uiso 1 d
H2B' H -0.0408 0.4736 0.1637 0.038 Uiso 1 d
H3A' H 0.1558 0.3891 0.1155 0.038 Uiso 1 d
H3B' H 0.0010 0.3987 0.0766 0.038 Uiso 1 d
H4A' H 0.2571 0.4448 0.0341 0.038 Uiso 1 d
H4B' H 0.1180 0.5288 0.0263 0.038 Uiso 1 d
H5' H 0.3516 0.6193 0.0495 0.038 Uiso 1 d
H6' H 0.1102 0.6799 0.0914 0.038 Uiso 1 d
H7A' H 0.3328 0.7881 0.1011 0.038 Uiso 1 d
H7B' H 0.2426 0.7885 0.1570 0.038 Uiso 1 d
H8A' H 0.5377 0.7721 0.1662 0.038 Uiso 1 d
H8B' H 0.4410 0.6862 0.1982 0.038 Uiso 1 d
H9A' H 0.6450 0.5996 0.1530 0.038 Uiso 1 d
H9B' H 0.5987 0.6557 0.0977 0.038 Uiso 1 d
H11X H -0.0245 0.6957 0.1822 0.038 Uiso 1 d
H11Y H 0.0060 0.6086 0.2264 0.038 Uiso 1 d
H11Z H 0.1384 0.6958 0.2175 0.038 Uiso 1 d
H12X H 0.4627 0.3962 0.0813 0.038 Uiso 1 d
H12Y H 0.5732 0.4818 0.0545 0.038 Uiso 1 d
H12Z H 0.6242 0.4337 0.1113 0.038 Uiso 1 d

loop_
_atom_type_symbol
_atom_type_description
_atom_type_scat_dispersion_real
_atom_type_scat_dispersion_imag
_atom_type_scat_source
C C 0.0033 0.0016 'International Tables Vol C Tables 4.2.6.8 and 6.1.1.4'
H H 0.0000 0.0000 'International Tables Vol C Tables 4.2.6.8 and 6.1.1.4'
N N 0.0061 0.0033 'International Tables Vol C Tables 4.2.6.8 and 6.1.1.4'
Pd Pd -0.9988 1.0072 'International Tables Vol C Tables 4.2.6.8 and 6.1.1.4'
Cl Cl 0.1484 0.1585 'International Tables Vol C Tables 4.2.6.8 and 6.1.1.4'

loop_
_geom_angle_atom_site_label_1
_geom_angle_atom_site_label_2
_geom_angle_atom_site_label_3
_geom_angle
N1 Pd N10 83.72(10)
N1 Pd Cl1 91.82(7)
N10 Pd Cl1 174.69(7)
N1 Pd Cl2 175.75(7)
N10 Pd Cl2 92.88(7)
Cl1 Pd Cl2 91.70(3)
C11 N1 C2 108.8(2)
C11 N1 C6 110.5(2)
C2 N1 C6 108.8(2)
C11 N1 Pd 115.4(2)
C2 N1 Pd 106.7(2)
C6 N1 Pd 106.4(2)
C12 N10 C9 108.9(2)
C12 N10 C5 110.6(2)
C9 N10 C5 107.5(2)
C12 N10 Pd 115.5(2)
C9 N10 Pd 107.1(2)
C5 N10 Pd 107.0(2)
N1 C2 C3 111.4(3)
C2 C3 C4 111.3(3)
C5 C4 C3 113.2(3)
N10 C5 C6 105.6(2)
N10 C5 C4 114.8(3)
C6 C5 C4 110.2(3)
N1 C6 C5 106.0(2)
N1 C6 C7 115.3(3)
C5 C6 C7 110.2(3)
C6 C7 C8 113.1(3)
C9 C8 C7 111.4(3)
N10 C9 C8 111.5(3)
N10' Pd' N1' 83.40(11)
N10' Pd' Cl1' 175.60(9)
N1' Pd' Cl1' 92.57(8)
N10' Pd' Cl2' 92.53(9)
N1' Pd' Cl2' 175.01(9)
Cl1' Pd' Cl2' 91.58(3)
C11' N1' C2' 108.9(3)
C11' N1' C6' 110.2(3)
C2' N1' C6' 108.5(3)
C11' N1' Pd' 115.5(2)
C2' N1' Pd' 106.5(2)
C6' N1' Pd' 106.9(2)
C12' N10' C9' 108.5(3)
C12' N10' C5' 109.9(3)
C9' N10' C5' 110.0(3)
C12' N10' Pd' 115.1(2)
C9' N10' Pd' 106.9(2)
C5' N10' Pd' 106.3(2)
N1' C2' C3' 111.0(3)
C2' C3' C4' 112.1(3)
C5' C4' C3' 112.5(3)
N10' C5' C6' 105.4(3)
N10' C5' C4' 116.3(3)
C6' C5' C4' 110.2(3)
N1' C6' C7' 115.1(3)
N1' C6' C5' 105.2(3)
C7' C6' C5' 110.8(3)
C6' C7' C8' 112.8(3)
C9' C8' C7' 111.7(3)
N10' C9' C8' 110.7(3)

loop_
_geom_bond_atom_site_label_1
_geom_bond_atom_site_label_2
_geom_bond_distance
Pd N1 2.079(3)
Pd N10 2.083(2)
Pd Cl1 2.3072(8)
Pd Cl2 2.3110(8)
N1 C11 1.479(4)
N1 C2 1.503(4)
N1 C6 1.514(4)
N10 C12 1.480(4)
N10 C9 1.501(4)
N10 C5 1.513(4)
C2 C3 1.525(5)
C3 C4 1.531(4)
C4 C5 1.527(4)
C5 C6 1.522(4)
C6 C7 1.528(4)
C7 C8 1.528(5)
C8 C9 1.518(5)
Pd' N10' 2.079(3)
Pd' N1' 2.092(3)
Pd' Cl1' 2.3046(8)
Pd' Cl2' 2.3103(9)
N1' C11' 1.466(5)
N1' C2' 1.497(5)
N1' C6' 1.512(4)
N10' C12' 1.489(5)
N10' C9' 1.494(5)
N10' C5' 1.518(5)
C2' C3' 1.501(6)
C3' C4' 1.536(6)
C4' C5' 1.525(5)
C5' C6' 1.524(5)
C6' C7' 1.513(5)
C7' C8' 1.535(5)
C8' C9' 1.520(5)
